data_2216367
loop_
_publ_author_name
'Sompong Boonsri'
'Suchada Chantrapromma'
'Hoong-Kun Fun'
'Chatchanok Karalai'

_publ_section_title
;
 1,5,8-Trimethyl-1,2-dihydronaphtho[2,1-<i>b</i>]furan-6,7-dione
;
_journal_coeditor_code CI2508
_journal_issue 12
_journal_name_full 'Acta Crystallographica Section E'
_journal_page_first o4901
_journal_page_last o4901
_journal_paper_doi 10.1107/S1600536807060291
_journal_volume 63
_journal_year 2007
_chemical_formula_iupac 'C15 H14 O3'
_chemical_formula_moiety 'C15 H14 O3'
_chemical_formula_sum 'C15 H14 O3'
_chemical_formula_weight 242.26
_chemical_melting_point 433.0(10)
_chemical_name_systematic
;
1,5,8-Trimethyl-1,2-dihydronaphtho[2,1-b]furan-6,7-dione
;
_space_group_IT_number 19
_symmetry_cell_setting orthorhombic
_symmetry_space_group_name_Hall 'P 2ac 2ab'
_symmetry_space_group_name_H-M 'P 21 21 21'
_atom_sites_solution_hydrogens geom
_atom_sites_solution_primary direct
_atom_sites_solution_secondary difmap
_audit_creation_method SHELXL-97
_cell_angle_alpha 90.00
_cell_angle_beta 90.00
_cell_angle_gamma 90.00
_cell_formula_units_Z 8
_cell_length_a 7.1218(2)
_cell_length_b 10.2061(2)
_cell_length_c 32.9005(7)
_cell_measurement_reflns_used 2445
_cell_measurement_temperature 100.00(10)
_cell_measurement_theta_max 25.00
_cell_measurement_theta_min 1.24
_cell_volume 2391.40(10)
_computing_cell_refinement APEX2
_computing_data_collection 'APEX2 (Bruker, 2005)'
_computing_data_reduction 'SAINT (Bruker, 2005)'
_computing_molecular_graphics SHELXTL
_computing_publication_material
;
SHELXTL and PLATON (Spek, 2003)
;
_computing_structure_refinement SHELXTL
_computing_structure_solution 'SHELXTL (Sheldrick, 1998)'
_diffrn_ambient_temperature 100.00(10)
_diffrn_detector_area_resol_mean 8.33
_diffrn_measured_fraction_theta_full 1.000
_diffrn_measured_fraction_theta_max 1.000
_diffrn_measurement_device_type
;
Bruker SMART APEX2 CCD area-detector diffractometer
;
_diffrn_measurement_method '\w scans'
_diffrn_radiation_monochromator graphite
_diffrn_radiation_source 'fine-focus sealed tube'
_diffrn_radiation_type MoK\a
_diffrn_radiation_wavelength 0.71073
_diffrn_reflns_av_R_equivalents 0.0585
_diffrn_reflns_av_sigmaI/netI 0.0389
_diffrn_reflns_limit_h_max 8
_diffrn_reflns_limit_h_min -8
_diffrn_reflns_limit_k_max 12
_diffrn_reflns_limit_k_min -11
_diffrn_reflns_limit_l_max 36
_diffrn_reflns_limit_l_min -39
_diffrn_reflns_number 23139
_diffrn_reflns_theta_full 25.00
_diffrn_reflns_theta_max 25.00
_diffrn_reflns_theta_min 1.24
_diffrn_standards_number 0
_exptl_absorpt_coefficient_mu 0.093
_exptl_absorpt_correction_T_max 0.9893
_exptl_absorpt_correction_T_min 0.9663
_exptl_absorpt_correction_type multi-scan
_exptl_absorpt_process_details '(SADABS; Bruker, 2005)'
_exptl_crystal_colour Colourless
_exptl_crystal_density_diffrn 1.346
_exptl_crystal_density_method 'not measured'
_exptl_crystal_description Plate
_exptl_crystal_F_000 1024
_exptl_crystal_size_max 0.37
_exptl_crystal_size_mid 0.16
_exptl_crystal_size_min 0.12
_refine_diff_density_max 0.679
_refine_diff_density_min -0.217
_refine_ls_extinction_method none
_refine_ls_goodness_of_fit_ref 1.071
_refine_ls_hydrogen_treatment constr
_refine_ls_matrix_type full
_refine_ls_number_parameters 325
_refine_ls_number_reflns 2445
_refine_ls_number_restraints 0
_refine_ls_restrained_S_all 1.071
_refine_ls_R_factor_all 0.1128
_refine_ls_R_factor_gt 0.0883
_refine_ls_shift/su_max 0.001
_refine_ls_shift/su_mean <0.001
_refine_ls_structure_factor_coef Fsqd
_refine_ls_weighting_details 'calc w=1/[\s^2^(Fo^2^)+(0.1374P)^2^+3.3697P] where P=(Fo^2^+2Fc^2^)/3'
_refine_ls_weighting_scheme calc
_refine_ls_wR_factor_gt 0.2396
_refine_ls_wR_factor_ref 0.2589
_reflns_number_gt 1873
_reflns_number_total 2445
_reflns_threshold_expression I>2\s(I)
_cod_data_source_file ci2508.cif
_cod_data_source_block I
_cod_depositor_comments
;
The following automatic conversions were performed:
'_symmetry_cell_setting' value 'Orthorhombic' changed to 'orthorhombic'
according to '/home/saulius/struct/CIF-dictionaries/cif_core.dic'
dictionary named 'cif_core.dic' version 2.4.1 from 2010-06-29.

Automatic conversion script
Id: cif_fix_enum 1527 2010-12-29 10:47:43Z saulius 

The following automatic conversions were performed:

'_chemical_melting_point' value '432-434' was changed to '433.0(10)'
- the average value was taken and precision was estimated.

Automatic conversion script
Id: cif_fix_values 1646 2011-03-28 12:23:43Z adriana 

The following automatic conversions were performed:

'_chemical_melting_point' value '432-434' was changed to '433.0(10)'
- the average value was taken and precision was
estimated.

'_symmetry_cell_setting' value 'Orthorhombic' changed to
'orthorhombic' according to
/home/saulius/struct/CIF-dictionaries/cif_core.dic dictionary named
'cif_core.dic' version 2.4.1 from 2010-06-29.

Automatic conversion script
Id: cif_fix_values 1715 2011-07-08 13:25:40Z adriana 
;
_cod_database_code 2216367
_cod_database_fobs_code 2216367

loop_
_symmetry_equiv_pos_as_xyz
'x, y, z'
'-x+1/2, -y, z+1/2'
'-x, y+1/2, -z+1/2'
'x+1/2, -y+1/2, -z'

loop_
_atom_site_type_symbol
_atom_site_label
_atom_site_fract_x
_atom_site_fract_y
_atom_site_fract_z
_atom_site_U_iso_or_equiv
_atom_site_adp_type
_atom_site_calc_flag
_atom_site_refinement_flags
_atom_site_occupancy
O O1A 0.7860(8) 0.1631(5) 0.23458(13) 0.0521(13) Uani d . 1
O O2A 0.7413(9) 0.7367(6) 0.0870(2) 0.082(2) Uani d . 1
O O3A 0.6978(10) 0.7477(5) 0.1677(2) 0.082(2) Uani d . 1
C C1A 0.8304(15) 0.0739(8) 0.2016(2) 0.067(3) Uani d . 1
H H1AA 0.7599 -0.0068 0.2047 0.080 Uiso calc R 1
H H1AB 0.9632 0.0528 0.2020 0.080 Uiso calc R 1
C C2A 0.7783(11) 0.1413(6) 0.16119(19) 0.0441(17) Uani d . 1
H H2AA 0.8829 0.1344 0.1420 0.053 Uiso calc R 1
C C3A 0.7582(10) 0.2811(6) 0.17544(18) 0.0384(15) Uani d . 1
C C4A 0.7458(10) 0.3985(6) 0.15415(19) 0.0374(15) Uani d . 1
C C5A 0.7488(10) 0.3972(7) 0.1104(2) 0.0480(18) Uani d . 1
H H5AA 0.7557 0.3161 0.0976 0.058 Uiso calc R 1
C C6A 0.7425(10) 0.5055(8) 0.0863(2) 0.0519(19) Uani d . 1
C C7A 0.7335(10) 0.6332(8) 0.1061(3) 0.058(2) Uani d . 1
C C8A 0.7167(11) 0.6400(7) 0.1528(3) 0.0567(15) Uani d . 1
C C9A 0.7284(9) 0.5177(6) 0.1763(2) 0.0428(16) Uani d . 1
C C10A 0.7230(10) 0.5159(7) 0.2191(2) 0.0491(19) Uani d . 1
C C11A 0.7399(10) 0.3971(7) 0.2398(2) 0.0479(18) Uani d . 1
H H11A 0.7368 0.3942 0.2681 0.057 Uiso calc R 1
C C12A 0.7613(11) 0.2844(6) 0.2174(2) 0.0439(17) Uani d . 1
C C13A 0.6035(12) 0.0846(7) 0.1427(2) 0.052(2) Uani d . 1
H H13A 0.5734 0.1313 0.1182 0.078 Uiso calc R 1
H H13B 0.5015 0.0923 0.1616 0.078 Uiso calc R 1
H H13C 0.6240 -0.0062 0.1364 0.078 Uiso calc R 1
C C14A 0.7541(12) 0.5032(9) 0.0414(2) 0.073(3) Uani d . 1
H H14A 0.7541 0.4141 0.0321 0.109 Uiso calc R 1
H H14B 0.8677 0.5456 0.0329 0.109 Uiso calc R 1
H H14C 0.6480 0.5485 0.0302 0.109 Uiso calc R 1
C C15A 0.7062(13) 0.6392(8) 0.2456(3) 0.068(2) Uani d . 1
H H15A 0.7065 0.6145 0.2738 0.102 Uiso calc R 1
H H15B 0.5911 0.6838 0.2394 0.102 Uiso calc R 1
H H15C 0.8104 0.6963 0.2403 0.102 Uiso calc R 1
O O1B 0.6595(8) 0.6338(5) -0.14493(14) 0.0526(14) Uani d . 1
O O2B 0.8305(13) 1.2728(5) -0.0344(2) 0.097(3) Uani d . 1
O O3B 0.7238(10) 1.2479(5) -0.1135(2) 0.0796(19) Uani d . 1
C C1B 0.6116(12) 0.5724(8) -0.1074(2) 0.061(2) Uani d . 1
H H1BA 0.6657 0.4853 -0.1063 0.074 Uiso calc R 1
H H1BB 0.4762 0.5642 -0.1052 0.074 Uiso calc R 1
C C2B 0.6862(10) 0.6546(6) -0.0722(2) 0.0433(17) Uani d . 1
H H2BA 0.5956 0.6582 -0.0498 0.052 Uiso calc R 1
C C3B 0.7019(10) 0.7842(6) -0.0932(2) 0.0398(16) Uani d . 1
C C4B 0.7307(10) 0.9114(6) -0.0810(2) 0.0410(16) Uani d . 1
C C5B 0.7446(9) 0.9358(7) -0.0353(2) 0.0435(16) Uani d . 1
H H5BA 0.7309 0.8647 -0.0179 0.052 Uiso calc R 1
C C6B 0.7744(10) 1.0504(7) -0.0194(2) 0.0516(19) Uani d . 1
C C7B 0.7858(13) 1.1676(8) -0.0467(3) 0.067(2) Uani d . 1
C C8B 0.7482(10) 1.1473(7) -0.0909(3) 0.0567(15) Uani d . 1
C C9B 0.7388(10) 1.0164(7) -0.1085(2) 0.0464(17) Uani d . 1
C C10B 0.7339(10) 0.9925(8) -0.1500(2) 0.0517(19) Uani d . 1
C C11B 0.7083(11) 0.8608(8) -0.1639(2) 0.0528(19) Uani d . 1
H H11B 0.7048 0.8419 -0.1915 0.063 Uiso calc R 1
C C12B 0.6885(10) 0.7611(7) -0.1350(2) 0.0478(18) Uani d . 1
C C13B 0.8766(11) 0.6060(7) -0.0575(2) 0.054(2) Uani d . 1
H H13D 0.9099 0.6504 -0.0328 0.081 Uiso calc R 1
H H13E 0.9697 0.6235 -0.0779 0.081 Uiso calc R 1
H H13F 0.8705 0.5134 -0.0526 0.081 Uiso calc R 1
C C14B 0.7923(13) 1.0738(8) 0.0239(2) 0.064(2) Uani d . 1
H H14D 0.7974 0.9915 0.0380 0.097 Uiso calc R 1
H H14E 0.6861 1.1232 0.0333 0.097 Uiso calc R 1
H H14F 0.9054 1.1222 0.0291 0.097 Uiso calc R 1
C C15B 0.7494(12) 1.0943(7) -0.1844(3) 0.065(2) Uani d . 1
H H15D 0.8544 1.1509 -0.1793 0.098 Uiso calc R 1
H H15E 0.6363 1.1454 -0.1854 0.098 Uiso calc R 1
H H15F 0.7670 1.0501 -0.2098 0.098 Uiso calc R 1

loop_
_atom_site_aniso_label
_atom_site_aniso_U_11
_atom_site_aniso_U_22
_atom_site_aniso_U_33
_atom_site_aniso_U_12
_atom_site_aniso_U_13
_atom_site_aniso_U_23
O1A 0.064(3) 0.049(3) 0.044(3) 0.005(3) -0.012(3) -0.004(2)
O2A 0.046(3) 0.062(4) 0.137(6) 0.000(3) -0.012(4) 0.048(4)
O3A 0.075(4) 0.035(3) 0.135(5) 0.001(3) 0.000(4) -0.006(3)
C1A 0.091(7) 0.050(4) 0.060(5) 0.022(5) -0.028(5) -0.022(4)
C2A 0.051(4) 0.041(4) 0.041(3) 0.015(4) -0.007(3) -0.014(3)
C3A 0.033(3) 0.045(4) 0.037(3) 0.000(3) 0.002(3) -0.012(3)
C4A 0.032(4) 0.034(3) 0.046(4) 0.001(3) 0.005(3) -0.006(3)
C5A 0.029(3) 0.058(5) 0.056(4) 0.003(3) 0.006(4) -0.014(4)
C6A 0.026(3) 0.064(5) 0.065(5) 0.003(4) 0.010(4) 0.013(4)
C7A 0.022(3) 0.055(5) 0.098(6) 0.001(4) -0.003(4) 0.012(5)
C8A 0.034(3) 0.031(3) 0.106(5) 0.003(2) 0.007(3) 0.000(3)
C9A 0.028(3) 0.037(3) 0.063(5) 0.000(3) 0.014(3) -0.010(3)
C10A 0.029(3) 0.044(4) 0.074(5) -0.005(3) 0.012(4) -0.023(4)
C11A 0.039(4) 0.053(4) 0.052(4) -0.004(3) 0.005(4) -0.020(3)
C12A 0.044(4) 0.041(4) 0.047(4) -0.001(4) -0.004(4) -0.013(3)
C13A 0.069(5) 0.040(4) 0.047(4) 0.003(4) -0.016(4) -0.010(3)
C14A 0.041(4) 0.103(7) 0.073(5) -0.012(5) 0.002(4) 0.028(5)
C15A 0.063(5) 0.053(5) 0.089(6) 0.001(4) 0.009(5) -0.035(4)
O1B 0.064(3) 0.046(3) 0.048(3) -0.007(3) -0.005(3) -0.009(2)
O2B 0.133(7) 0.038(3) 0.120(5) -0.021(4) 0.019(5) -0.004(3)
O3B 0.072(4) 0.044(3) 0.123(5) -0.001(3) 0.012(4) 0.012(3)
C1B 0.060(5) 0.052(5) 0.072(5) -0.003(4) 0.004(5) -0.006(4)
C2B 0.044(4) 0.037(4) 0.048(4) -0.009(3) 0.005(3) -0.002(3)
C3B 0.041(4) 0.030(3) 0.049(4) -0.004(3) 0.011(3) 0.000(3)
C4B 0.031(3) 0.029(3) 0.063(4) 0.007(3) -0.016(3) 0.003(3)
C5B 0.022(3) 0.041(4) 0.068(4) -0.004(3) 0.002(3) 0.012(3)
C6B 0.033(4) 0.047(4) 0.075(5) -0.001(3) 0.005(4) -0.005(4)
C7B 0.062(5) 0.047(5) 0.093(6) -0.024(4) 0.023(5) -0.020(4)
C8B 0.034(3) 0.031(3) 0.106(5) 0.003(2) 0.007(3) 0.000(3)
C9B 0.032(3) 0.048(4) 0.059(4) 0.004(3) 0.006(4) 0.008(3)
C10B 0.023(3) 0.075(5) 0.058(4) 0.004(4) 0.002(3) -0.004(4)
C11B 0.048(4) 0.062(5) 0.048(4) -0.006(4) -0.008(4) 0.006(4)
C12B 0.038(4) 0.054(4) 0.051(4) -0.001(4) 0.001(3) 0.000(4)
C13B 0.053(4) 0.043(4) 0.067(5) 0.007(4) 0.003(4) 0.024(4)
C14B 0.063(5) 0.046(4) 0.084(6) -0.007(4) 0.018(5) -0.018(4)
C15B 0.047(4) 0.050(4) 0.099(6) 0.008(4) 0.006(5) 0.035(4)

loop_
_atom_type_symbol
_atom_type_description
_atom_type_scat_dispersion_real
_atom_type_scat_dispersion_imag
_atom_type_scat_source
C C 0.0033 0.0000 'International Tables Vol C Tables 4.2.6.8 and 6.1.1.4'
H H 0.0000 0.0000 'International Tables Vol C Tables 4.2.6.8 and 6.1.1.4'
O O 0.0106 0.0000 'International Tables Vol C Tables 4.2.6.8 and 6.1.1.4'

loop_
_geom_angle_atom_site_label_1
_geom_angle_atom_site_label_2
_geom_angle_atom_site_label_3
_geom_angle
C12A O1A C1A 106.6(5)
O1A C1A C2A 108.2(6)
O1A C1A H1AA 110.1
C2A C1A H1AA 110.1
O1A C1A H1AB 110.1
C2A C1A H1AB 110.1
H1AA C1A H1AB 108.4
C13A C2A C3A 114.3(6)
C13A C2A C1A 112.1(7)
C3A C2A C1A 100.2(5)
C13A C2A H2AA 109.9
C3A C2A H2AA 109.9
C1A C2A H2AA 109.9
C12A C3A C4A 118.9(6)
C12A C3A C2A 109.4(6)
C4A C3A C2A 131.6(5)
C3A C4A C9A 119.0(6)
C3A C4A C5A 119.7(6)
C9A C4A C5A 121.4(6)
C6A C5A C4A 125.0(7)
C6A C5A H5AA 117.5
C4A C5A H5AA 117.5
C5A C6A C7A 117.9(7)
C5A C6A C14A 124.5(8)
C7A C6A C14A 117.5(7)
O2A C7A C6A 122.5(8)
O2A C7A C8A 118.3(8)
C6A C7A C8A 119.2(7)
O3A C8A C9A 124.4(8)
O3A C8A C7A 116.9(7)
C9A C8A C7A 118.7(6)
C10A C9A C4A 120.2(6)
C10A C9A C8A 122.3(6)
C4A C9A C8A 117.5(6)
C11A C10A C9A 119.8(6)
C11A C10A C15A 116.2(7)
C9A C10A C15A 124.0(7)
C12A C11A C10A 118.3(6)
C12A C11A H11A 120.9
C10A C11A H11A 120.9
O1A C12A C11A 123.1(6)
O1A C12A C3A 113.2(6)
C11A C12A C3A 123.7(7)
C2A C13A H13A 109.5
C2A C13A H13B 109.5
H13A C13A H13B 109.5
C2A C13A H13C 109.5
H13A C13A H13C 109.5
H13B C13A H13C 109.5
C6A C14A H14A 109.5
C6A C14A H14B 109.5
H14A C14A H14B 109.5
C6A C14A H14C 109.5
H14A C14A H14C 109.5
H14B C14A H14C 109.5
C10A C15A H15A 109.5
C10A C15A H15B 109.5
H15A C15A H15B 109.5
C10A C15A H15C 109.5
H15A C15A H15C 109.5
H15B C15A H15C 109.5
C12B O1B C1B 104.4(5)
O1B C1B C2B 109.4(6)
O1B C1B H1BA 109.8
C2B C1B H1BA 109.8
O1B C1B H1BB 109.8
C2B C1B H1BB 109.8
H1BA C1B H1BB 108.2
C3B C2B C13B 111.6(6)
C3B C2B C1B 99.3(6)
C13B C2B C1B 111.8(7)
C3B C2B H2BA 111.2
C13B C2B H2BA 111.2
C1B C2B H2BA 111.2
C4B C3B C12B 117.2(6)
C4B C3B C2B 135.3(6)
C12B C3B C2B 107.5(6)
C3B C4B C9B 122.5(7)
C3B C4B C5B 116.9(6)
C9B C4B C5B 120.6(6)
C6B C5B C4B 123.7(6)
C6B C5B H5BA 118.2
C4B C5B H5BA 118.2
C5B C6B C14B 124.0(7)
C5B C6B C7B 119.1(7)
C14B C6B C7B 116.9(7)
O2B C7B C8B 120.2(8)
O2B C7B C6B 122.1(9)
C8B C7B C6B 117.6(6)
O3B C8B C9B 119.8(7)
O3B C8B C7B 118.6(7)
C9B C8B C7B 121.6(7)
C10B C9B C4B 120.0(7)
C10B C9B C8B 123.7(7)
C4B C9B C8B 116.3(7)
C9B C10B C11B 118.9(7)
C9B C10B C15B 127.0(7)
C11B C10B C15B 114.1(7)
C12B C11B C10B 118.6(7)
C12B C11B H11B 120.7
C10B C11B H11B 120.7
O1B C12B C3B 114.1(6)
O1B C12B C11B 123.2(6)
C3B C12B C11B 122.6(7)
C2B C13B H13D 109.5
C2B C13B H13E 109.5
H13D C13B H13E 109.5
C2B C13B H13F 109.5
H13D C13B H13F 109.5
H13E C13B H13F 109.5
C6B C14B H14D 109.5
C6B C14B H14E 109.5
H14D C14B H14E 109.5
C6B C14B H14F 109.5
H14D C14B H14F 109.5
H14E C14B H14F 109.5
C10B C15B H15D 109.5
C10B C15B H15E 109.5
H15D C15B H15E 109.5
C10B C15B H15F 109.5
H15D C15B H15F 109.5
H15E C15B H15F 109.5

loop_
_geom_bond_atom_site_label_1
_geom_bond_atom_site_label_2
_geom_bond_distance
O1A C12A 1.372(8)
O1A C1A 1.451(9)
O2A C7A 1.231(9)
O3A C8A 1.211(9)
C1A C2A 1.543(10)
C1A H1AA 0.97
C1A H1AB 0.97
C2A C13A 1.501(10)
C2A C3A 1.508(9)
C2A H2AA 0.98
C3A C12A 1.380(9)
C3A C4A 1.390(9)
C4A C9A 1.424(9)
C4A C5A 1.441(9)
C5A C6A 1.360(10)
C5A H5AA 0.93
C6A C7A 1.458(11)
C6A C14A 1.479(11)
C7A C8A 1.543(12)
C8A C9A 1.471(10)
C9A C10A 1.410(10)
C10A C11A 1.396(10)
C10A C15A 1.535(9)
C11A C12A 1.376(9)
C11A H11A 0.93
C13A H13A 0.96
C13A H13B 0.96
C13A H13C 0.96
C14A H14A 0.96
C14A H14B 0.96
C14A H14C 0.96
C15A H15A 0.96
C15A H15B 0.96
C15A H15C 0.96
O1B C12B 1.355(9)
O1B C1B 1.427(9)
O2B C7B 1.191(9)
O3B C8B 1.280(9)
C1B C2B 1.525(10)
C1B H1BA 0.97
C1B H1BB 0.97
C2B C3B 1.497(9)
C2B C13B 1.522(10)
C2B H2BA 0.98
C3B C4B 1.374(9)
C3B C12B 1.400(10)
C4B C9B 1.406(9)
C4B C5B 1.525(10)
C5B C6B 1.299(10)
C5B H5BA 0.93
C6B C14B 1.449(11)
C6B C7B 1.498(11)
C7B C8B 1.492(12)
C8B C9B 1.459(10)
C9B C10B 1.386(10)
C10B C11B 1.431(11)
C10B C15B 1.540(10)
C11B C12B 1.400(10)
C11B H11B 0.93
C13B H13D 0.96
C13B H13E 0.96
C13B H13F 0.96
C14B H14D 0.96
C14B H14E 0.96
C14B H14F 0.96
C15B H15D 0.96
C15B H15E 0.96
C15B H15F 0.96

loop_
_geom_hbond_atom_site_label_D
_geom_hbond_atom_site_label_H
_geom_hbond_atom_site_label_A
_geom_hbond_site_symmetry_A
_geom_hbond_distance_DH
_geom_hbond_distance_HA
_geom_hbond_distance_DA
_geom_hbond_angle_DHA
_geom_hbond_publ_flag
C1B H1BA O3B 1_545 0.97 2.47 3.413(10) 164 y
C11B H11B O1A 2_664 0.93 2.43 3.349(8) 169 y
C13B H13E O2A 4_565 0.96 2.42 3.204(10) 138 y
C13B H13F O2B 1_545 0.96 2.54 3.500(9) 174 y
C15B H15D Cg1 4_565 0.96 2.87 3.539(9) 127 y
C15B H15E Cg1 3_465 0.96 2.86 3.632(9) 138 y

loop_
_geom_torsion_atom_site_label_1
_geom_torsion_atom_site_label_2
_geom_torsion_atom_site_label_3
_geom_torsion_atom_site_label_4
_geom_torsion
C12A O1A C1A C2A -15.4(9)
O1A C1A C2A C13A -106.3(7)
O1A C1A C2A C3A 15.4(9)
C13A C2A C3A C12A 109.8(7)
C1A C2A C3A C12A -10.3(9)
C13A C2A C3A C4A -73.1(10)
C1A C2A C3A C4A 166.8(8)
C12A C3A C4A C9A -2.7(11)
C2A C3A C4A C9A -179.7(7)
C12A C3A C4A C5A 177.9(6)
C2A C3A C4A C5A 0.9(13)
C3A C4A C5A C6A -178.3(7)
C9A C4A C5A C6A 2.4(12)
C4A C5A C6A C7A 0.6(11)
C4A C5A C6A C14A 177.2(7)
C5A C6A C7A O2A 174.5(7)
C14A C6A C7A O2A -2.3(11)
C5A C6A C7A C8A -4.6(10)
C14A C6A C7A C8A 178.6(7)
O2A C7A C8A O3A 5.5(12)
C6A C7A C8A O3A -175.4(7)
O2A C7A C8A C9A -173.3(6)
C6A C7A C8A C9A 5.8(11)
C3A C4A C9A C10A -0.3(11)
C5A C4A C9A C10A 179.1(7)
C3A C4A C9A C8A 179.6(7)
C5A C4A C9A C8A -1.0(10)
O3A C8A C9A C10A -1.7(12)
C7A C8A C9A C10A 177.0(6)
O3A C8A C9A C4A 178.4(8)
C7A C8A C9A C4A -2.9(10)
C4A C9A C10A C11A 1.7(11)
C8A C9A C10A C11A -178.2(7)
C4A C9A C10A C15A 179.5(7)
C8A C9A C10A C15A -0.4(11)
C9A C10A C11A C12A -0.1(11)
C15A C10A C11A C12A -178.0(7)
C1A O1A C12A C11A -171.8(8)
C1A O1A C12A C3A 8.8(9)
C10A C11A C12A O1A 177.6(7)
C10A C11A C12A C3A -3.2(12)
C4A C3A C12A O1A -176.0(6)
C2A C3A C12A O1A 1.5(9)
C4A C3A C12A C11A 4.6(12)
C2A C3A C12A C11A -177.8(7)
C12B O1B C1B C2B -22.2(8)
O1B C1B C2B C3B 22.6(8)
O1B C1B C2B C13B -95.3(7)
C13B C2B C3B C4B -74.1(11)
C1B C2B C3B C4B 167.9(9)
C13B C2B C3B C12B 103.4(7)
C1B C2B C3B C12B -14.6(8)
C12B C3B C4B C9B 2.7(11)
C2B C3B C4B C9B -179.9(7)
C12B C3B C4B C5B 179.9(6)
C2B C3B C4B C5B -2.8(13)
C3B C4B C5B C6B 178.9(7)
C9B C4B C5B C6B -3.9(11)
C4B C5B C6B C14B -178.4(7)
C4B C5B C6B C7B 3.5(11)
C5B C6B C7B O2B -172.6(9)
C14B C6B C7B O2B 9.1(13)
C5B C6B C7B C8B 4.3(11)
C14B C6B C7B C8B -173.9(7)
O2B C7B C8B O3B -15.4(13)
C6B C7B C8B O3B 167.6(7)
O2B C7B C8B C9B 164.7(9)
C6B C7B C8B C9B -12.4(11)
C3B C4B C9B C10B -5.6(11)
C5B C4B C9B C10B 177.3(6)
C3B C4B C9B C8B 173.1(7)
C5B C4B C9B C8B -4.0(10)
O3B C8B C9B C10B 10.5(11)
C7B C8B C9B C10B -169.5(7)
O3B C8B C9B C4B -168.1(7)
C7B C8B C9B C4B 11.9(10)
C4B C9B C10B C11B 4.0(11)
C8B C9B C10B C11B -174.6(7)
C4B C9B C10B C15B -177.3(7)
C8B C9B C10B C15B 4.1(12)
C9B C10B C11B C12B 0.2(11)
C15B C10B C11B C12B -178.6(7)
C1B O1B C12B C3B 12.5(8)
C1B O1B C12B C11B -169.0(7)
C4B C3B C12B O1B -179.8(6)
C2B C3B C12B O1B 2.2(9)
C4B C3B C12B C11B 1.7(11)
C2B C3B C12B C11B -176.3(7)
C10B C11B C12B O1B 178.5(7)
C10B C11B C12B C3B -3.1(12)

loop_
_cod_related_entry_id
_cod_related_entry_database
_cod_related_entry_code
1 ChemSpider 24739223
